data_7713108
loop_
_publ_author_name
'Theodosopoulou, Dimitra'
'De La Pena, Miguel Alonso'
'Abou-Derhamine, Sary'
'Douair, Iskander'
'Roisnel, Thierry'
'Cordier, Marie'
'Piola, Lorenzo'
'Fernandez, Alvaro'
'Welle, Alexandre'
'Maron, Laurent'
'Carpentier, Jean-Francois'
'Kirillov, Evgueni'

_publ_section_title
;
 C1-Symmetric {Cyclopentadienyl/Indenyl}-Metallocene Catalysts: Synthesis,
 Structure, Isospecific Polymerization of Propylene and Stereocontrol
 Mechanism
;
_journal_name_full 'Dalton Transactions'
_journal_paper_doi 10.1039/D3DT01306E
_journal_year 2023
_chemical_compound_source 'synthesis as described'
_chemical_formula_moiety 'C41 H58 Cl2 O2 Si Zr'
_chemical_formula_sum 'C41 H58 Cl2 O2 Si Zr'
_chemical_formula_weight 773.08
_space_group_crystal_system triclinic
_space_group_IT_number 2
_space_group_name_Hall '-P 1'
_space_group_name_H-M_alt 'P -1'
_atom_sites_solution_hydrogens geom
_atom_sites_solution_primary dual
_atom_sites_solution_secondary difmap
_audit_update_record
;
2023-03-13 deposited with the CCDC.	2023-05-19 downloaded from the CCDC.
;
_cell_angle_alpha 104.387(3)
_cell_angle_beta 98.242(3)
_cell_angle_gamma 111.897(3)
_cell_formula_units_Z 2
_cell_length_a 10.5046(9)
_cell_length_b 13.1681(11)
_cell_length_c 17.5901(15)
_cell_measurement_reflns_used 9821
_cell_measurement_temperature 150
_cell_measurement_theta_max 28.1176
_cell_measurement_theta_min 2.4675
_cell_measurement_wavelength 0.710730
_cell_volume 2110.1(3)
_computing_cell_refinement 'APEX3 (Bruker, 2015)'
_computing_data_collection 'SAINT (Bruker, 2014)'
_computing_data_reduction 'SAINT (Bruker, 2014)'
_computing_molecular_graphics
;
   'SXGRAPH (L. Farrugia, 1999), Mercury (CSD, 2016)'
;
_computing_publication_material 'CRYSCALC (T. Roisnel, local program, 2019)'
_computing_structure_refinement 'SHELXL-2018_3 (Sheldrick, 2018)'
_computing_structure_solution 'SHELXT (G. Sheldrick, 2015)'
_diffrn_ambient_temperature 150
_diffrn_detector '(CMOS) PHOTON 100'
_diffrn_detector_area_resol_mean 10.4167
_diffrn_measured_fraction_theta_full 0.986
_diffrn_measured_fraction_theta_max 0.986
_diffrn_measurement_device_type 'D8 VENTURE Bruker AXS'
_diffrn_measurement_method 'rotation images'
_diffrn_orient_matrix_UB_11 0.0551588
_diffrn_orient_matrix_UB_12 0.0746175
_diffrn_orient_matrix_UB_13 0.0458975
_diffrn_orient_matrix_UB_21 0.0220956
_diffrn_orient_matrix_UB_22 0.0422067
_diffrn_orient_matrix_UB_23 -0.0399105
_diffrn_orient_matrix_UB_31 -0.0881784
_diffrn_orient_matrix_UB_32 0.0127127
_diffrn_orient_matrix_UB_33 -0.0005511
_diffrn_radiation_monochromator 'multilayer monochromator'
_diffrn_radiation_probe x-ray
_diffrn_radiation_source 'Incoatec microfocus sealed tube'
_diffrn_radiation_type MoK\a
_diffrn_radiation_wavelength 0.71073
_diffrn_reflns_av_R_equivalents 0.0435
_diffrn_reflns_av_unetI/netI 0.0390
_diffrn_reflns_limit_h_max 13
_diffrn_reflns_limit_h_min -11
_diffrn_reflns_limit_k_max 17
_diffrn_reflns_limit_k_min -17
_diffrn_reflns_limit_l_max 22
_diffrn_reflns_limit_l_min -22
_diffrn_reflns_number 37788
_diffrn_reflns_theta_full 25.242
_diffrn_reflns_theta_max 27.485
_diffrn_reflns_theta_min 3.123
_diffrn_source_current 1.0
_diffrn_source_voltage 50.0
_exptl_absorpt_coefficient_mu 0.446
_exptl_absorpt_correction_T_max 0.982
_exptl_absorpt_correction_T_min 0.859
_exptl_absorpt_correction_type multi-scan
_exptl_absorpt_process_details
;
  [Sheldrick, G.M. (2014). SADABS Bruker AXS Inc., Madison, Wisconsin, USA]
;
_exptl_crystal_colour yellow
_exptl_crystal_density_diffrn 1.217
_exptl_crystal_description block
_exptl_crystal_F_000 816
_exptl_crystal_size_max 0.220
_exptl_crystal_size_mid 0.090
_exptl_crystal_size_min 0.040
_refine_diff_density_max 0.502
_refine_diff_density_min -0.659
_refine_diff_density_rms 0.068
_refine_ls_extinction_method none
_refine_ls_goodness_of_fit_ref 1.024
_refine_ls_hydrogen_treatment constr
_refine_ls_matrix_type full
_refine_ls_number_parameters 442
_refine_ls_number_reflns 9542
_refine_ls_number_restraints 0
_refine_ls_restrained_S_all 1.024
_refine_ls_R_factor_all 0.0424
_refine_ls_R_factor_gt 0.0343
_refine_ls_shift/su_max 0.032
_refine_ls_shift/su_mean 0.000
_refine_ls_structure_factor_coef Fsqd
_refine_ls_weighting_details 'w=1/[\s^2^(Fo^2^)+(0.0381P)^2^+1.7690P] where P=(Fo^2^+2Fc^2^)/3'
_refine_ls_weighting_scheme calc
_refine_ls_wR_factor_gt 0.0836
_refine_ls_wR_factor_ref 0.0879
_reflns_Friedel_coverage 0.000
_reflns_number_gt 8278
_reflns_number_total 9542
_reflns_threshold_expression >2sigma(I)
_cod_data_source_file d3dt01306e2.cif
_cod_data_source_block 3e-Zr_DT274
_cod_database_code 7713108

loop_
_space_group_symop_operation_xyz
'x, y, z'
'-x, -y, -z'

loop_
_atom_site_label
_atom_site_type_symbol
_atom_site_fract_x
_atom_site_fract_y
_atom_site_fract_z
_atom_site_U_iso_or_equiv
_atom_site_adp_type
_atom_site_occupancy
_atom_site_site_symmetry_order
_atom_site_calc_flag
_atom_site_refinement_flags_posn
_atom_site_refinement_flags_adp
_atom_site_refinement_flags_occupancy
_atom_site_disorder_assembly
_atom_site_disorder_group
Zr1 Zr 0.47576(2) 0.29791(2) 0.65809(2) 0.01384(6) Uani 1 1 d . . . . .
Cl1 Cl 0.53136(5) 0.35635(5) 0.80523(3) 0.02469(11) Uani 1 1 d . . . . .
Cl2 Cl 0.62615(6) 0.48136(4) 0.64423(4) 0.03116(13) Uani 1 1 d . . . . .
Si1 Si 0.26920(6) 0.05160(4) 0.51024(3) 0.01712(11) Uani 1 1 d . . . . .
C1 C 0.4595(2) 0.11217(16) 0.57138(11) 0.0175(4) Uani 1 1 d . . . . .
C2 C 0.5054(2) 0.11654(16) 0.65410(11) 0.0173(4) Uani 1 1 d . . . . .
C3 C 0.6477(2) 0.20322(16) 0.68905(11) 0.0186(4) Uani 1 1 d . . . . .
C4 C 0.6916(2) 0.25636(17) 0.63094(12) 0.0193(4) Uani 1 1 d . . . . .
C5 C 0.5775(2) 0.20208(17) 0.55873(11) 0.0189(4) Uani 1 1 d . . . . .
C6 C 0.4311(2) 0.03587(17) 0.69749(12) 0.0229(4) Uani 1 1 d . . . . .
H6A H 0.483050 -0.010139 0.706517 0.034 Uiso 1 1 calc R U . . .
H6B H 0.333945 -0.015984 0.664174 0.034 Uiso 1 1 calc R U . . .
H6C H 0.427848 0.081322 0.749948 0.034 Uiso 1 1 calc R U . . .
C7 C 0.7402(2) 0.22653(19) 0.77050(12) 0.0263(5) Uani 1 1 d . . . . .
H7A H 0.817757 0.204115 0.762895 0.040 Uiso 1 1 calc R U . . .
H7B H 0.683320 0.181410 0.800154 0.040 Uiso 1 1 calc R U . . .
H7C H 0.779845 0.309281 0.801642 0.040 Uiso 1 1 calc R U . . .
C8 C 0.8380(2) 0.34652(19) 0.64188(13) 0.0272(5) Uani 1 1 d . . . . .
H8A H 0.861660 0.413440 0.689997 0.041 Uiso 1 1 calc R U . . .
H8B H 0.840977 0.371141 0.593718 0.041 Uiso 1 1 calc R U . . .
H8C H 0.907073 0.313860 0.649079 0.041 Uiso 1 1 calc R U . . .
C9 C 0.5902(2) 0.2293(2) 0.48113(12) 0.0278(5) Uani 1 1 d . . . . .
H9A H 0.616005 0.312063 0.491427 0.042 Uiso 1 1 calc R U . . .
H9B H 0.498986 0.183643 0.439859 0.042 Uiso 1 1 calc R U . . .
H9C H 0.663844 0.210050 0.461613 0.042 Uiso 1 1 calc R U . . .
C10 C 0.2464(2) 0.0242(2) 0.39864(12) 0.0269(5) Uani 1 1 d . . . . .
H10A H 0.297082 -0.021687 0.378639 0.040 Uiso 1 1 calc R U . . .
H10B H 0.285157 0.098335 0.388532 0.040 Uiso 1 1 calc R U . . .
H10C H 0.145090 -0.018336 0.370219 0.040 Uiso 1 1 calc R U . . .
C11 C 0.1469(2) -0.09057(17) 0.51587(13) 0.0256(4) Uani 1 1 d . . . . .
H11A H 0.048248 -0.106377 0.492599 0.038 Uiso 1 1 calc R U . . .
H11B H 0.159829 -0.087512 0.572818 0.038 Uiso 1 1 calc R U . . .
H11C H 0.168635 -0.152314 0.485140 0.038 Uiso 1 1 calc R U . . .
C21 C 0.2356(2) 0.17757(16) 0.56485(11) 0.0163(4) Uani 1 1 d . . . . .
C22 C 0.2754(2) 0.28844(17) 0.55276(11) 0.0191(4) Uani 1 1 d . . . . .
C23 C 0.3000(3) 0.3179(2) 0.47688(13) 0.0285(5) Uani 1 1 d . . . . .
H23A H 0.208380 0.288950 0.437207 0.043 Uiso 1 1 calc R U . . .
H23B H 0.358042 0.281606 0.453486 0.043 Uiso 1 1 calc R U . . .
H23C H 0.349589 0.402140 0.490699 0.043 Uiso 1 1 calc R U . . .
C24 C 0.2821(2) 0.37131(16) 0.62370(11) 0.0182(4) Uani 1 1 d . . . . .
H24 H 0.310563 0.451477 0.631652 0.022 Uiso 1 1 calc R U . . .
C25 C 0.2394(2) 0.31545(15) 0.68145(11) 0.0149(4) Uani 1 1 d . . . . .
C26 C 0.21218(19) 0.19623(15) 0.64580(11) 0.0144(3) Uani 1 1 d . . . . .
C27 C 0.1614(2) 0.11827(15) 0.68934(11) 0.0157(4) Uani 1 1 d . . . . .
H27 H 0.139534 0.038708 0.665155 0.019 Uiso 1 1 calc R U . . .
C28 C 0.1431(2) 0.15524(15) 0.76557(11) 0.0156(4) Uani 1 1 d . . . . .
C29 C 0.1798(2) 0.27738(15) 0.80152(11) 0.0155(4) Uani 1 1 d . . . . .
C30 C 0.2205(2) 0.35618(15) 0.76030(11) 0.0149(4) Uani 1 1 d . . . . .
C31 C 0.0869(2) 0.06812(16) 0.81072(12) 0.0184(4) Uani 1 1 d . . . . .
C32 C 0.2035(3) 0.0964(2) 0.88638(13) 0.0291(5) Uani 1 1 d . . . . .
H32A H 0.225242 0.172588 0.924570 0.044 Uiso 1 1 calc R U . . .
H32B H 0.289390 0.097308 0.870278 0.044 Uiso 1 1 calc R U . . .
H32C H 0.170451 0.037355 0.912589 0.044 Uiso 1 1 calc R U . . .
C33 C 0.0464(3) -0.05732(17) 0.75727(13) 0.0260(5) Uani 1 1 d . . . . .
H33A H 0.008487 -0.110414 0.787215 0.039 Uiso 1 1 calc R U . . .
H33B H 0.130886 -0.063400 0.743320 0.039 Uiso 1 1 calc R U . . .
H33C H -0.025994 -0.077780 0.707322 0.039 Uiso 1 1 calc R U . . .
C34 C -0.0465(2) 0.07033(18) 0.83477(13) 0.0256(4) Uani 1 1 d . . . . .
H34A H -0.074263 0.020542 0.868264 0.038 Uiso 1 1 calc R U . . .
H34B H -0.124048 0.041946 0.785634 0.038 Uiso 1 1 calc R U . . .
H34C H -0.026808 0.149899 0.865820 0.038 Uiso 1 1 calc R U . . .
O35 O 0.16926(15) 0.31340(11) 0.88067(8) 0.0200(3) Uani 1 1 d . . . . .
C36 C 0.2994(2) 0.39667(18) 0.94049(12) 0.0276(5) Uani 1 1 d . . . . .
H36A H 0.378946 0.380523 0.927353 0.041 Uiso 1 1 calc R U . . .
H36B H 0.292301 0.391260 0.994420 0.041 Uiso 1 1 calc R U . . .
H36C H 0.315486 0.474886 0.940402 0.041 Uiso 1 1 calc R U . . .
C41 C 0.2506(2) 0.48055(15) 0.79671(11) 0.0155(4) Uani 1 1 d . . . . .
C42 C 0.3754(2) 0.56761(15) 0.79521(11) 0.0163(4) Uani 1 1 d . . . . .
H42 H 0.437191 0.546389 0.767124 0.020 Uiso 1 1 calc R U . . .
C43 C 0.4133(2) 0.68578(15) 0.83375(11) 0.0162(4) Uani 1 1 d . . . . .
C44 C 0.3237(2) 0.71219(15) 0.87942(11) 0.0161(4) Uani 1 1 d . . . . .
C45 C 0.1884(2) 0.62774(15) 0.87490(11) 0.0151(4) Uani 1 1 d . . . . .
C46 C 0.1555(2) 0.51249(15) 0.83296(11) 0.0162(4) Uani 1 1 d . . . . .
H46 H 0.065543 0.453968 0.828980 0.019 Uiso 1 1 calc R U . . .
C47 C 0.5478(2) 0.77276(16) 0.81979(13) 0.0212(4) Uani 1 1 d . . . . .
C48 C 0.5286(3) 0.7418(2) 0.72677(14) 0.0322(5) Uani 1 1 d . . . . .
H48A H 0.611945 0.795683 0.715774 0.048 Uiso 1 1 calc R U . . .
H48B H 0.443276 0.747738 0.701647 0.048 Uiso 1 1 calc R U . . .
H48C H 0.518437 0.662461 0.703999 0.048 Uiso 1 1 calc R U . . .
C49 C 0.6803(2) 0.7611(2) 0.85726(16) 0.0314(5) Uani 1 1 d . . . . .
H49A H 0.762559 0.810499 0.842870 0.047 Uiso 1 1 calc R U . . .
H49B H 0.665607 0.680161 0.836354 0.047 Uiso 1 1 calc R U . . .
H49C H 0.697406 0.784993 0.916569 0.047 Uiso 1 1 calc R U . . .
C50 C 0.5725(3) 0.90088(17) 0.85010(15) 0.0304(5) Uani 1 1 d . . . . .
H50A H 0.602914 0.930379 0.909681 0.046 Uiso 1 1 calc R U . . .
H50B H 0.483902 0.906837 0.831382 0.046 Uiso 1 1 calc R U . . .
H50C H 0.646378 0.946715 0.828484 0.046 Uiso 1 1 calc R U . . .
C51 C 0.0814(2) 0.66087(17) 0.91407(13) 0.0225(4) Uani 1 1 d . . . . .
C52 C 0.0538(3) 0.7510(2) 0.88140(18) 0.0394(6) Uani 1 1 d . . . . .
H52A H 0.143846 0.819042 0.893042 0.059 Uiso 1 1 calc R U . . .
H52B H -0.011556 0.774370 0.907874 0.059 Uiso 1 1 calc R U . . .
H52C H 0.011498 0.717029 0.822502 0.059 Uiso 1 1 calc R U . . .
C53 C 0.1337(3) 0.7082(2) 1.00725(15) 0.0400(6) Uani 1 1 d . . . . .
H53A H 0.168704 0.657366 1.026615 0.060 Uiso 1 1 calc R U . . .
H53B H 0.054999 0.711096 1.030245 0.060 Uiso 1 1 calc R U . . .
H53C H 0.210798 0.786377 1.024376 0.060 Uiso 1 1 calc R U . . .
C54 C -0.0630(3) 0.5557(2) 0.89119(16) 0.0350(6) Uani 1 1 d . . . . .
H54A H -0.099185 0.522988 0.831841 0.052 Uiso 1 1 calc R U . . .
H54B H -0.130479 0.580081 0.914404 0.052 Uiso 1 1 calc R U . . .
H54C H -0.051377 0.496895 0.912721 0.052 Uiso 1 1 calc R U . . .
O55 O 0.36807(15) 0.82424(11) 0.93269(8) 0.0210(3) Uani 1 1 d . . . . .
C56 C 0.4716(3) 0.84729(19) 1.00551(13) 0.0318(5) Uani 1 1 d . . . . .
H56A H 0.427271 0.796634 1.035756 0.048 Uiso 1 1 calc R U . . .
H56B H 0.506806 0.928447 1.039489 0.048 Uiso 1 1 calc R U . . .
H56C H 0.551066 0.832473 0.990816 0.048 Uiso 1 1 calc R U . . .

loop_
_atom_site_aniso_label
_atom_site_aniso_U_11
_atom_site_aniso_U_22
_atom_site_aniso_U_33
_atom_site_aniso_U_23
_atom_site_aniso_U_13
_atom_site_aniso_U_12
Zr1 0.01266(10) 0.01377(9) 0.01364(9) 0.00344(6) 0.00361(6) 0.00473(7)
Cl1 0.0209(3) 0.0345(3) 0.0150(2) 0.00085(19) 0.00235(18) 0.0134(2)
Cl2 0.0254(3) 0.0232(2) 0.0499(3) 0.0187(2) 0.0183(2) 0.0084(2)
Si1 0.0151(3) 0.0186(2) 0.0135(2) 0.00041(19) 0.00072(19) 0.0071(2)
C1 0.0177(10) 0.0176(9) 0.0158(9) 0.0014(7) 0.0034(7) 0.0092(8)
C2 0.0173(10) 0.0172(8) 0.0162(9) 0.0023(7) 0.0022(7) 0.0091(7)
C3 0.0167(10) 0.0193(9) 0.0170(9) 0.0002(7) 0.0003(7) 0.0099(8)
C4 0.0148(10) 0.0210(9) 0.0195(9) 0.0014(7) 0.0044(7) 0.0082(8)
C5 0.0165(10) 0.0221(9) 0.0165(9) 0.0027(7) 0.0053(7) 0.0084(8)
C6 0.0252(11) 0.0210(9) 0.0224(10) 0.0082(8) 0.0033(8) 0.0101(8)
C7 0.0258(12) 0.0282(11) 0.0211(10) 0.0025(8) -0.0035(8) 0.0143(9)
C8 0.0160(10) 0.0305(11) 0.0280(11) 0.0022(9) 0.0057(8) 0.0071(9)
C9 0.0246(11) 0.0363(12) 0.0202(10) 0.0077(9) 0.0086(8) 0.0108(9)
C10 0.0245(11) 0.0336(11) 0.0165(9) -0.0005(8) 0.0006(8) 0.0134(9)
C11 0.0194(11) 0.0196(9) 0.0273(10) -0.0014(8) 0.0009(8) 0.0052(8)
C21 0.0133(9) 0.0196(9) 0.0136(8) 0.0030(7) 0.0009(7) 0.0069(7)
C22 0.0181(10) 0.0232(9) 0.0176(9) 0.0073(7) 0.0037(7) 0.0103(8)
C23 0.0363(13) 0.0337(11) 0.0215(10) 0.0144(9) 0.0094(9) 0.0170(10)
C24 0.0181(10) 0.0173(9) 0.0205(9) 0.0069(7) 0.0056(7) 0.0083(8)
C25 0.0118(9) 0.0148(8) 0.0186(9) 0.0055(7) 0.0038(7) 0.0061(7)
C26 0.0111(9) 0.0149(8) 0.0143(8) 0.0015(7) 0.0008(7) 0.0053(7)
C27 0.0125(9) 0.0129(8) 0.0192(9) 0.0032(7) 0.0020(7) 0.0048(7)
C28 0.0117(9) 0.0137(8) 0.0187(9) 0.0055(7) 0.0026(7) 0.0030(7)
C29 0.0121(9) 0.0162(8) 0.0164(8) 0.0034(7) 0.0052(7) 0.0048(7)
C30 0.0114(9) 0.0128(8) 0.0187(9) 0.0037(7) 0.0048(7) 0.0039(7)
C31 0.0181(10) 0.0158(9) 0.0210(9) 0.0085(7) 0.0052(7) 0.0053(7)
C32 0.0286(12) 0.0307(11) 0.0270(11) 0.0147(9) 0.0013(9) 0.0103(10)
C33 0.0302(12) 0.0174(9) 0.0316(11) 0.0119(8) 0.0093(9) 0.0085(9)
C34 0.0229(11) 0.0215(10) 0.0319(11) 0.0118(8) 0.0122(9) 0.0052(8)
O35 0.0226(8) 0.0177(6) 0.0171(6) 0.0040(5) 0.0092(5) 0.0054(6)
C36 0.0298(12) 0.0246(10) 0.0172(9) 0.0023(8) 0.0031(8) 0.0037(9)
C41 0.0161(9) 0.0133(8) 0.0160(8) 0.0044(7) 0.0049(7) 0.0052(7)
C42 0.0151(9) 0.0157(8) 0.0188(9) 0.0054(7) 0.0067(7) 0.0068(7)
C43 0.0126(9) 0.0144(8) 0.0199(9) 0.0063(7) 0.0029(7) 0.0041(7)
C44 0.0181(10) 0.0117(8) 0.0173(9) 0.0037(7) 0.0026(7) 0.0065(7)
C45 0.0160(9) 0.0152(8) 0.0159(8) 0.0054(7) 0.0050(7) 0.0083(7)
C46 0.0149(9) 0.0134(8) 0.0179(9) 0.0049(7) 0.0048(7) 0.0035(7)
C47 0.0174(10) 0.0164(9) 0.0297(10) 0.0094(8) 0.0085(8) 0.0050(8)
C48 0.0336(13) 0.0284(11) 0.0362(12) 0.0166(10) 0.0174(10) 0.0079(10)
C49 0.0160(11) 0.0272(11) 0.0487(14) 0.0133(10) 0.0085(10) 0.0064(9)
C50 0.0264(12) 0.0159(9) 0.0501(14) 0.0141(9) 0.0166(10) 0.0059(9)
C51 0.0213(11) 0.0186(9) 0.0298(11) 0.0057(8) 0.0132(8) 0.0101(8)
C52 0.0288(13) 0.0354(13) 0.0679(18) 0.0220(12) 0.0191(12) 0.0227(11)
C53 0.0462(16) 0.0394(13) 0.0302(12) 0.0014(10) 0.0217(11) 0.0159(12)
C54 0.0243(12) 0.0286(11) 0.0490(14) 0.0047(10) 0.0217(11) 0.0089(10)
O55 0.0207(8) 0.0123(6) 0.0248(7) 0.0003(5) 0.0022(6) 0.0066(5)
C56 0.0325(13) 0.0263(11) 0.0243(11) -0.0023(9) -0.0032(9) 0.0102(10)

loop_
_atom_type_symbol
_atom_type_description
_atom_type_scat_dispersion_real
_atom_type_scat_dispersion_imag
_atom_type_scat_source
C C 0.0033 0.0016 'International Tables Vol C Tables 4.2.6.8 and 6.1.1.4'
H H 0.0000 0.0000 'International Tables Vol C Tables 4.2.6.8 and 6.1.1.4'
Cl Cl 0.1484 0.1585 'International Tables Vol C Tables 4.2.6.8 and 6.1.1.4'
O O 0.0106 0.0060 'International Tables Vol C Tables 4.2.6.8 and 6.1.1.4'
Si Si 0.0817 0.0704 'International Tables Vol C Tables 4.2.6.8 and 6.1.1.4'
Zr Zr -2.9673 0.5597 'International Tables Vol C Tables 4.2.6.8 and 6.1.1.4'

loop_
_geom_angle_atom_site_label_1
_geom_angle_atom_site_label_2
_geom_angle_atom_site_label_3
_geom_angle
_geom_angle_site_symmetry_1
_geom_angle_site_symmetry_3
_geom_angle_publ_flag
Cl1 Zr1 Cl2 98.78(2) . . ?
Cl1 Zr1 C1 123.38(5) . . ?
Cl2 Zr1 C1 121.04(5) . . ?
Cl1 Zr1 C21 125.32(5) . . ?
Cl2 Zr1 C21 120.25(5) . . ?
C1 Zr1 C21 68.68(6) . . ?
Cl1 Zr1 C5 131.47(5) . . ?
Cl2 Zr1 C5 87.62(5) . . ?
C1 Zr1 C5 33.96(6) . . ?
C21 Zr1 C5 89.71(6) . . ?
Cl1 Zr1 C2 89.69(4) . . ?
Cl2 Zr1 C2 133.52(5) . . ?
C1 Zr1 C2 33.77(6) . . ?
C21 Zr1 C2 89.10(6) . . ?
C5 Zr1 C2 54.92(6) . . ?
Cl1 Zr1 C26 91.61(4) . . ?
Cl2 Zr1 C26 133.71(4) . . ?
C1 Zr1 C26 88.00(6) . . ?
C21 Zr1 C26 33.79(6) . . ?
C5 Zr1 C26 117.99(6) . . ?
C2 Zr1 C26 91.17(6) . . ?
Cl1 Zr1 C22 132.00(5) . . ?
Cl2 Zr1 C22 87.73(5) . . ?
C1 Zr1 C22 91.06(6) . . ?
C21 Zr1 C22 33.39(6) . . ?
C5 Zr1 C22 96.10(6) . . ?
C2 Zr1 C22 119.43(6) . . ?
C26 Zr1 C22 53.91(6) . . ?
Cl1 Zr1 C4 101.17(5) . . ?
Cl2 Zr1 C4 80.05(5) . . ?
C1 Zr1 C4 54.87(6) . . ?
C21 Zr1 C4 120.82(6) . . ?
C5 Zr1 C4 32.40(6) . . ?
C2 Zr1 C4 53.50(6) . . ?
C26 Zr1 C4 141.77(6) . . ?
C22 Zr1 C4 126.73(6) . . ?
Cl1 Zr1 C24 102.18(4) . . ?
Cl2 Zr1 C24 80.80(5) . . ?
C1 Zr1 C24 121.22(6) . . ?
C21 Zr1 C24 54.45(6) . . ?
C5 Zr1 C24 126.29(6) . . ?
C2 Zr1 C24 141.89(6) . . ?
C26 Zr1 C24 52.91(6) . . ?
C22 Zr1 C24 31.74(6) . . ?
C4 Zr1 C24 151.71(6) . . ?
Cl1 Zr1 C3 78.72(4) . . ?
Cl2 Zr1 C3 104.96(5) . . ?
C1 Zr1 C3 54.59(6) . . ?
C21 Zr1 C3 120.18(6) . . ?
C5 Zr1 C3 53.39(6) . . ?
C2 Zr1 C3 32.19(6) . . ?
C26 Zr1 C3 121.32(6) . . ?
C22 Zr1 C3 145.29(6) . . ?
C4 Zr1 C3 31.42(6) . . ?
C24 Zr1 C3 174.03(6) . . ?
Cl1 Zr1 C25 80.04(4) . . ?
Cl2 Zr1 C25 105.91(4) . . ?
C1 Zr1 C25 119.31(6) . . ?
C21 Zr1 C25 54.70(6) . . ?
C5 Zr1 C25 144.18(6) . . ?
C2 Zr1 C25 120.57(6) . . ?
C26 Zr1 C25 32.02(5) . . ?
C22 Zr1 C25 52.74(6) . . ?
C4 Zr1 C25 173.74(6) . . ?
C24 Zr1 C25 31.34(6) . . ?
C3 Zr1 C25 144.70(6) . . ?
C10 Si1 C11 103.48(10) . . ?
C10 Si1 C21 114.72(9) . . ?
C11 Si1 C21 113.81(9) . . ?
C10 Si1 C1 114.35(10) . . ?
C11 Si1 C1 115.63(9) . . ?
C21 Si1 C1 95.41(8) . . ?
C2 C1 C5 105.64(16) . . ?
C2 C1 Si1 125.79(15) . . ?
C5 C1 Si1 124.06(15) . . ?
C2 C1 Zr1 74.54(10) . . ?
C5 C1 Zr1 74.07(10) . . ?
Si1 C1 Zr1 97.91(8) . . ?
C3 C2 C1 108.94(17) . . ?
C3 C2 C6 121.88(17) . . ?
C1 C2 C6 128.69(17) . . ?
C3 C2 Zr1 78.15(11) . . ?
C1 C2 Zr1 71.69(10) . . ?
C6 C2 Zr1 123.01(13) . . ?
C4 C3 C2 108.39(17) . . ?
C4 C3 C7 125.49(19) . . ?
C2 C3 C7 125.88(19) . . ?
C4 C3 Zr1 73.75(11) . . ?
C2 C3 Zr1 69.66(11) . . ?
C7 C3 Zr1 126.83(13) . . ?
C3 C4 C5 108.16(17) . . ?
C3 C4 C8 125.09(18) . . ?
C5 C4 C8 126.53(18) . . ?
C3 C4 Zr1 74.83(11) . . ?
C5 C4 Zr1 69.71(11) . . ?
C8 C4 Zr1 125.46(14) . . ?
C4 C5 C1 108.84(17) . . ?
C4 C5 C9 123.11(18) . . ?
C1 C5 C9 127.75(18) . . ?
C4 C5 Zr1 77.89(11) . . ?
C1 C5 Zr1 71.98(10) . . ?
C9 C5 Zr1 121.51(14) . . ?
C2 C6 H6A 109.5 . . ?
C2 C6 H6B 109.5 . . ?
H6A C6 H6B 109.5 . . ?
C2 C6 H6C 109.5 . . ?
H6A C6 H6C 109.5 . . ?
H6B C6 H6C 109.5 . . ?
C3 C7 H7A 109.5 . . ?
C3 C7 H7B 109.5 . . ?
H7A C7 H7B 109.5 . . ?
C3 C7 H7C 109.5 . . ?
H7A C7 H7C 109.5 . . ?
H7B C7 H7C 109.5 . . ?
C4 C8 H8A 109.5 . . ?
C4 C8 H8B 109.5 . . ?
H8A C8 H8B 109.5 . . ?
C4 C8 H8C 109.5 . . ?
H8A C8 H8C 109.5 . . ?
H8B C8 H8C 109.5 . . ?
C5 C9 H9A 109.5 . . ?
C5 C9 H9B 109.5 . . ?
H9A C9 H9B 109.5 . . ?
C5 C9 H9C 109.5 . . ?
H9A C9 H9C 109.5 . . ?
H9B C9 H9C 109.5 . . ?
Si1 C10 H10A 109.5 . . ?
Si1 C10 H10B 109.5 . . ?
H10A C10 H10B 109.5 . . ?
Si1 C10 H10C 109.5 . . ?
H10A C10 H10C 109.5 . . ?
H10B C10 H10C 109.5 . . ?
Si1 C11 H11A 109.5 . . ?
Si1 C11 H11B 109.5 . . ?
H11A C11 H11B 109.5 . . ?
Si1 C11 H11C 109.5 . . ?
H11A C11 H11C 109.5 . . ?
H11B C11 H11C 109.5 . . ?
C22 C21 C26 105.13(15) . . ?
C22 C21 Si1 128.15(14) . . ?
C26 C21 Si1 123.37(14) . . ?
C22 C21 Zr1 75.93(11) . . ?
C26 C21 Zr1 75.51(10) . . ?
Si1 C21 Zr1 97.95(8) . . ?
C24 C22 C21 109.57(16) . . ?
C24 C22 C23 122.04(18) . . ?
C21 C22 C23 128.31(18) . . ?
C24 C22 Zr1 77.10(11) . . ?
C21 C22 Zr1 70.68(11) . . ?
C23 C22 Zr1 121.41(14) . . ?
C22 C23 H23A 109.5 . . ?
C22 C23 H23B 109.5 . . ?
H23A C23 H23B 109.5 . . ?
C22 C23 H23C 109.5 . . ?
H23A C23 H23C 109.5 . . ?
H23B C23 H23C 109.5 . . ?
C22 C24 C25 109.08(16) . . ?
C22 C24 Zr1 71.16(11) . . ?
C25 C24 Zr1 75.92(11) . . ?
C22 C24 H24 125.5 . . ?
C25 C24 H24 125.5 . . ?
Zr1 C24 H24 119.2 . . ?
C24 C25 C30 132.51(17) . . ?
C24 C25 C26 106.69(16) . . ?
C30 C25 C26 120.80(16) . . ?
C24 C25 Zr1 72.74(11) . . ?
C30 C25 Zr1 123.10(13) . . ?
C26 C25 Zr1 69.30(10) . . ?
C27 C26 C25 118.78(16) . . ?
C27 C26 C21 131.65(16) . . ?
C25 C26 C21 109.44(16) . . ?
C27 C26 Zr1 120.81(13) . . ?
C25 C26 Zr1 78.68(11) . . ?
C21 C26 Zr1 70.70(10) . . ?
C28 C27 C26 121.63(16) . . ?
C28 C27 H27 119.2 . . ?
C26 C27 H27 119.2 . . ?
C27 C28 C29 117.95(16) . . ?
C27 C28 C31 120.19(16) . . ?
C29 C28 C31 121.86(16) . . ?
C30 C29 O35 120.20(16) . . ?
C30 C29 C28 123.18(16) . . ?
O35 C29 C28 116.60(16) . . ?
C29 C30 C25 117.38(16) . . ?
C29 C30 C41 122.50(16) . . ?
C25 C30 C41 120.06(16) . . ?
C34 C31 C32 110.38(17) . . ?
C34 C31 C28 111.05(16) . . ?
C32 C31 C28 109.55(16) . . ?
C34 C31 C33 107.00(17) . . ?
C32 C31 C33 107.05(17) . . ?
C28 C31 C33 111.72(16) . . ?
C31 C32 H32A 109.5 . . ?
C31 C32 H32B 109.5 . . ?
H32A C32 H32B 109.5 . . ?
C31 C32 H32C 109.5 . . ?
H32A C32 H32C 109.5 . . ?
H32B C32 H32C 109.5 . . ?
C31 C33 H33A 109.5 . . ?
C31 C33 H33B 109.5 . . ?
H33A C33 H33B 109.5 . . ?
C31 C33 H33C 109.5 . . ?
H33A C33 H33C 109.5 . . ?
H33B C33 H33C 109.5 . . ?
C31 C34 H34A 109.5 . . ?
C31 C34 H34B 109.5 . . ?
H34A C34 H34B 109.5 . . ?
C31 C34 H34C 109.5 . . ?
H34A C34 H34C 109.5 . . ?
H34B C34 H34C 109.5 . . ?
C29 O35 C36 116.03(15) . . ?
O35 C36 H36A 109.5 . . ?
O35 C36 H36B 109.5 . . ?
H36A C36 H36B 109.5 . . ?
O35 C36 H36C 109.5 . . ?
H36A C36 H36C 109.5 . . ?
H36B C36 H36C 109.5 . . ?
C42 C41 C46 118.47(17) . . ?
C42 C41 C30 120.32(17) . . ?
C46 C41 C30 121.21(17) . . ?
C41 C42 C43 122.40(18) . . ?
C41 C42 H42 118.8 . . ?
C43 C42 H42 118.8 . . ?
C44 C43 C42 116.53(17) . . ?
C44 C43 C47 127.11(16) . . ?
C42 C43 C47 116.35(17) . . ?
O55 C44 C43 120.07(17) . . ?
O55 C44 C45 117.64(16) . . ?
C43 C44 C45 122.28(16) . . ?
C46 C45 C44 117.11(17) . . ?
C46 C45 C51 121.06(17) . . ?
C44 C45 C51 121.83(16) . . ?
C41 C46 C45 122.02(17) . . ?
C41 C46 H46 119.0 . . ?
C45 C46 H46 119.0 . . ?
C49 C47 C50 109.66(18) . . ?
C49 C47 C48 108.39(18) . . ?
C50 C47 C48 105.27(17) . . ?
C49 C47 C43 110.57(17) . . ?
C50 C47 C43 115.23(17) . . ?
C48 C47 C43 107.37(16) . . ?
C47 C48 H48A 109.5 . . ?
C47 C48 H48B 109.5 . . ?
H48A C48 H48B 109.5 . . ?
C47 C48 H48C 109.5 . . ?
H48A C48 H48C 109.5 . . ?
H48B C48 H48C 109.5 . . ?
C47 C49 H49A 109.5 . . ?
C47 C49 H49B 109.5 . . ?
H49A C49 H49B 109.5 . . ?
C47 C49 H49C 109.5 . . ?
H49A C49 H49C 109.5 . . ?
H49B C49 H49C 109.5 . . ?
C47 C50 H50A 109.5 . . ?
C47 C50 H50B 109.5 . . ?
H50A C50 H50B 109.5 . . ?
C47 C50 H50C 109.5 . . ?
H50A C50 H50C 109.5 . . ?
H50B C50 H50C 109.5 . . ?
C53 C51 C54 107.40(19) . . ?
C53 C51 C45 111.93(19) . . ?
C54 C51 C45 111.20(16) . . ?
C53 C51 C52 110.25(19) . . ?
C54 C51 C52 106.5(2) . . ?
C45 C51 C52 109.42(17) . . ?
C51 C52 H52A 109.5 . . ?
C51 C52 H52B 109.5 . . ?
H52A C52 H52B 109.5 . . ?
C51 C52 H52C 109.5 . . ?
H52A C52 H52C 109.5 . . ?
H52B C52 H52C 109.5 . . ?
C51 C53 H53A 109.5 . . ?
C51 C53 H53B 109.5 . . ?
H53A C53 H53B 109.5 . . ?
C51 C53 H53C 109.5 . . ?
H53A C53 H53C 109.5 . . ?
H53B C53 H53C 109.5 . . ?
C51 C54 H54A 109.5 . . ?
C51 C54 H54B 109.5 . . ?
H54A C54 H54B 109.5 . . ?
C51 C54 H54C 109.5 . . ?
H54A C54 H54C 109.5 . . ?
H54B C54 H54C 109.5 . . ?
C44 O55 C56 111.34(15) . . ?
O55 C56 H56A 109.5 . . ?
O55 C56 H56B 109.5 . . ?
H56A C56 H56B 109.5 . . ?
O55 C56 H56C 109.5 . . ?
H56A C56 H56C 109.5 . . ?
H56B C56 H56C 109.5 . . ?

loop_
_geom_bond_atom_site_label_1
_geom_bond_atom_site_label_2
_geom_bond_distance
_geom_bond_site_symmetry_2
_geom_bond_publ_flag
Zr1 Cl1 2.4237(5) . ?
Zr1 Cl2 2.4387(6) . ?
Zr1 C1 2.4691(18) . ?
Zr1 C21 2.4709(19) . ?
Zr1 C5 2.4967(19) . ?
Zr1 C2 2.5068(19) . ?
Zr1 C26 2.5348(19) . ?
Zr1 C22 2.540(2) . ?
Zr1 C4 2.603(2) . ?
Zr1 C24 2.616(2) . ?
Zr1 C3 2.617(2) . ?
Zr1 C25 2.6570(19) . ?
Si1 C10 1.868(2) . ?
Si1 C11 1.871(2) . ?
Si1 C21 1.882(2) . ?
Si1 C1 1.886(2) . ?
C1 C2 1.446(3) . ?
C1 C5 1.450(3) . ?
C2 C3 1.424(3) . ?
C2 C6 1.509(3) . ?
C3 C4 1.413(3) . ?
C3 C7 1.500(3) . ?
C4 C5 1.426(3) . ?
C4 C8 1.501(3) . ?
C5 C9 1.507(3) . ?
C6 H6A 0.9800 . ?
C6 H6B 0.9800 . ?
C6 H6C 0.9800 . ?
C7 H7A 0.9800 . ?
C7 H7B 0.9800 . ?
C7 H7C 0.9800 . ?
C8 H8A 0.9800 . ?
C8 H8B 0.9800 . ?
C8 H8C 0.9800 . ?
C9 H9A 0.9800 . ?
C9 H9B 0.9800 . ?
C9 H9C 0.9800 . ?
C10 H10A 0.9800 . ?
C10 H10B 0.9800 . ?
C10 H10C 0.9800 . ?
C11 H11A 0.9800 . ?
C11 H11B 0.9800 . ?
C11 H11C 0.9800 . ?
C21 C22 1.441(3) . ?
C21 C26 1.456(2) . ?
C22 C24 1.412(3) . ?
C22 C23 1.510(3) . ?
C23 H23A 0.9800 . ?
C23 H23B 0.9800 . ?
C23 H23C 0.9800 . ?
C24 C25 1.425(3) . ?
C24 H24 0.9500 . ?
C25 C30 1.428(2) . ?
C25 C26 1.437(2) . ?
C26 C27 1.423(3) . ?
C27 C28 1.375(3) . ?
C27 H27 0.9500 . ?
C28 C29 1.448(2) . ?
C28 C31 1.542(2) . ?
C29 C30 1.385(3) . ?
C29 O35 1.389(2) . ?
C30 C41 1.492(2) . ?
C31 C34 1.530(3) . ?
C31 C32 1.535(3) . ?
C31 C33 1.544(3) . ?
C32 H32A 0.9800 . ?
C32 H32B 0.9800 . ?
C32 H32C 0.9800 . ?
C33 H33A 0.9800 . ?
C33 H33B 0.9800 . ?
C33 H33C 0.9800 . ?
C34 H34A 0.9800 . ?
C34 H34B 0.9800 . ?
C34 H34C 0.9800 . ?
O35 C36 1.440(3) . ?
C36 H36A 0.9800 . ?
C36 H36B 0.9800 . ?
C36 H36C 0.9800 . ?
C41 C42 1.392(3) . ?
C41 C46 1.394(3) . ?
C42 C43 1.406(2) . ?
C42 H42 0.9500 . ?
C43 C44 1.405(3) . ?
C43 C47 1.550(3) . ?
C44 O55 1.395(2) . ?
C44 C45 1.417(3) . ?
C45 C46 1.395(2) . ?
C45 C51 1.538(3) . ?
C46 H46 0.9500 . ?
C47 C49 1.530(3) . ?
C47 C50 1.544(3) . ?
C47 C48 1.548(3) . ?
C48 H48A 0.9800 . ?
C48 H48B 0.9800 . ?
C48 H48C 0.9800 . ?
C49 H49A 0.9800 . ?
C49 H49B 0.9800 . ?
C49 H49C 0.9800 . ?
C50 H50A 0.9800 . ?
C50 H50B 0.9800 . ?
C50 H50C 0.9800 . ?
C51 C53 1.535(3) . ?
C51 C54 1.537(3) . ?
C51 C52 1.540(3) . ?
C52 H52A 0.9800 . ?
C52 H52B 0.9800 . ?
C52 H52C 0.9800 . ?
C53 H53A 0.9800 . ?
C53 H53B 0.9800 . ?
C53 H53C 0.9800 . ?
C54 H54A 0.9800 . ?
C54 H54B 0.9800 . ?
C54 H54C 0.9800 . ?
O55 C56 1.441(3) . ?
C56 H56A 0.9800 . ?
C56 H56B 0.9800 . ?
C56 H56C 0.9800 . ?

loop_
_geom_torsion_atom_site_label_1
_geom_torsion_atom_site_label_2
_geom_torsion_atom_site_label_3
_geom_torsion_atom_site_label_4
_geom_torsion
_geom_torsion_site_symmetry_1
_geom_torsion_site_symmetry_2
_geom_torsion_site_symmetry_3
_geom_torsion_site_symmetry_4
_geom_torsion_publ_flag
C10 Si1 C1 C2 -164.93(16) . . . . ?
C11 Si1 C1 C2 -44.87(19) . . . . ?
C21 Si1 C1 C2 74.81(17) . . . . ?
C10 Si1 C1 C5 42.39(19) . . . . ?
C11 Si1 C1 C5 162.45(15) . . . . ?
C21 Si1 C1 C5 -77.87(16) . . . . ?
C10 Si1 C1 Zr1 118.46(9) . . . . ?
C11 Si1 C1 Zr1 -121.48(9) . . . . ?
C21 Si1 C1 Zr1 -1.80(8) . . . . ?
C5 C1 C2 C3 -1.9(2) . . . . ?
Si1 C1 C2 C3 -158.64(14) . . . . ?
Zr1 C1 C2 C3 -69.99(14) . . . . ?
C5 C1 C2 C6 -173.87(19) . . . . ?
Si1 C1 C2 C6 29.4(3) . . . . ?
Zr1 C1 C2 C6 118.0(2) . . . . ?
C5 C1 C2 Zr1 68.09(13) . . . . ?
Si1 C1 C2 Zr1 -88.66(14) . . . . ?
C1 C2 C3 C4 1.7(2) . . . . ?
C6 C2 C3 C4 174.29(17) . . . . ?
Zr1 C2 C3 C4 -64.04(14) . . . . ?
C1 C2 C3 C7 -172.91(19) . . . . ?
C6 C2 C3 C7 -0.3(3) . . . . ?
Zr1 C2 C3 C7 121.39(19) . . . . ?
C1 C2 C3 Zr1 65.71(13) . . . . ?
C6 C2 C3 Zr1 -121.67(18) . . . . ?
C2 C3 C4 C5 -0.7(2) . . . . ?
C7 C3 C4 C5 173.86(19) . . . . ?
Zr1 C3 C4 C5 -62.15(14) . . . . ?
C2 C3 C4 C8 -175.63(19) . . . . ?
C7 C3 C4 C8 -1.0(3) . . . . ?
Zr1 C3 C4 C8 123.0(2) . . . . ?
C2 C3 C4 Zr1 61.41(13) . . . . ?
C7 C3 C4 Zr1 -123.99(19) . . . . ?
C3 C4 C5 C1 -0.5(2) . . . . ?
C8 C4 C5 C1 174.33(19) . . . . ?
Zr1 C4 C5 C1 -65.95(13) . . . . ?
C3 C4 C5 C9 -174.63(19) . . . . ?
C8 C4 C5 C9 0.2(3) . . . . ?
Zr1 C4 C5 C9 119.9(2) . . . . ?
C3 C4 C5 Zr1 65.49(14) . . . . ?
C8 C4 C5 Zr1 -119.7(2) . . . . ?
C2 C1 C5 C4 1.4(2) . . . . ?
Si1 C1 C5 C4 158.70(14) . . . . ?
Zr1 C1 C5 C4 69.87(14) . . . . ?
C2 C1 C5 C9 175.3(2) . . . . ?
Si1 C1 C5 C9 -27.5(3) . . . . ?
Zr1 C1 C5 C9 -116.3(2) . . . . ?
C2 C1 C5 Zr1 -68.43(12) . . . . ?
Si1 C1 C5 Zr1 88.83(13) . . . . ?
C10 Si1 C21 C22 -39.8(2) . . . . ?
C11 Si1 C21 C22 -158.76(17) . . . . ?
C1 Si1 C21 C22 80.13(18) . . . . ?
C10 Si1 C21 C26 163.98(16) . . . . ?
C11 Si1 C21 C26 45.06(19) . . . . ?
C1 Si1 C21 C26 -76.05(17) . . . . ?
C10 Si1 C21 Zr1 -118.17(9) . . . . ?
C11 Si1 C21 Zr1 122.91(9) . . . . ?
C1 Si1 C21 Zr1 1.80(8) . . . . ?
C26 C21 C22 C24 2.5(2) . . . . ?
Si1 C21 C22 C24 -157.04(15) . . . . ?
Zr1 C21 C22 C24 -67.93(15) . . . . ?
C26 C21 C22 C23 -174.3(2) . . . . ?
Si1 C21 C22 C23 26.2(3) . . . . ?
Zr1 C21 C22 C23 115.3(2) . . . . ?
C26 C21 C22 Zr1 70.43(12) . . . . ?
Si1 C21 C22 Zr1 -89.12(15) . . . . ?
C21 C22 C24 C25 -3.3(2) . . . . ?
C23 C22 C24 C25 173.78(19) . . . . ?
Zr1 C22 C24 C25 -67.05(14) . . . . ?
C21 C22 C24 Zr1 63.79(14) . . . . ?
C23 C22 C24 Zr1 -119.2(2) . . . . ?
C22 C24 C25 C30 -176.6(2) . . . . ?
Zr1 C24 C25 C30 119.4(2) . . . . ?
C22 C24 C25 C26 2.6(2) . . . . ?
Zr1 C24 C25 C26 -61.34(13) . . . . ?
C22 C24 C25 Zr1 63.96(14) . . . . ?
C24 C25 C26 C27 -177.31(17) . . . . ?
C30 C25 C26 C27 2.1(3) . . . . ?
Zr1 C25 C26 C27 119.08(17) . . . . ?
C24 C25 C26 C21 -1.0(2) . . . . ?
C30 C25 C26 C21 178.32(17) . . . . ?
Zr1 C25 C26 C21 -64.65(13) . . . . ?
C24 C25 C26 Zr1 63.61(13) . . . . ?
C30 C25 C26 Zr1 -117.03(17) . . . . ?
C22 C21 C26 C27 174.8(2) . . . . ?
Si1 C21 C26 C27 -24.5(3) . . . . ?
Zr1 C21 C26 C27 -114.5(2) . . . . ?
C22 C21 C26 C25 -0.9(2) . . . . ?
Si1 C21 C26 C25 159.92(14) . . . . ?
Zr1 C21 C26 C25 69.87(13) . . . . ?
C22 C21 C26 Zr1 -70.74(13) . . . . ?
Si1 C21 C26 Zr1 90.05(13) . . . . ?
C25 C26 C27 C28 -2.5(3) . . . . ?
C21 C26 C27 C28 -177.8(2) . . . . ?
Zr1 C26 C27 C28 91.3(2) . . . . ?
C26 C27 C28 C29 -1.1(3) . . . . ?
C26 C27 C28 C31 179.61(17) . . . . ?
C27 C28 C29 C30 5.6(3) . . . . ?
C31 C28 C29 C30 -175.12(18) . . . . ?
C27 C28 C29 O35 -175.81(17) . . . . ?
C31 C28 C29 O35 3.5(3) . . . . ?
O35 C29 C30 C25 175.47(17) . . . . ?
C28 C29 C30 C25 -6.0(3) . . . . ?
O35 C29 C30 C41 -1.8(3) . . . . ?
C28 C29 C30 C41 176.73(18) . . . . ?
C24 C25 C30 C29 -178.7(2) . . . . ?
C26 C25 C30 C29 2.1(3) . . . . ?
Zr1 C25 C30 C29 -82.0(2) . . . . ?
C24 C25 C30 C41 -1.4(3) . . . . ?
C26 C25 C30 C41 179.42(17) . . . . ?
Zr1 C25 C30 C41 95.31(19) . . . . ?
C27 C28 C31 C34 -123.9(2) . . . . ?
C29 C28 C31 C34 56.8(2) . . . . ?
C27 C28 C31 C32 113.9(2) . . . . ?
C29 C28 C31 C32 -65.4(2) . . . . ?
C27 C28 C31 C33 -4.6(3) . . . . ?
C29 C28 C31 C33 176.18(18) . . . . ?
C30 C29 O35 C36 -63.1(2) . . . . ?
C28 C29 O35 C36 118.24(19) . . . . ?
C29 C30 C41 C42 130.3(2) . . . . ?
C25 C30 C41 C42 -46.9(3) . . . . ?
C29 C30 C41 C46 -49.6(3) . . . . ?
C25 C30 C41 C46 133.2(2) . . . . ?
C46 C41 C42 C43 4.6(3) . . . . ?
C30 C41 C42 C43 -175.34(17) . . . . ?
C41 C42 C43 C44 4.6(3) . . . . ?
C41 C42 C43 C47 -174.31(18) . . . . ?
C42 C43 C44 O55 166.81(17) . . . . ?
C47 C43 C44 O55 -14.5(3) . . . . ?
C42 C43 C44 C45 -11.9(3) . . . . ?
C47 C43 C44 C45 166.77(18) . . . . ?
O55 C44 C45 C46 -168.94(16) . . . . ?
C43 C44 C45 C46 9.8(3) . . . . ?
O55 C44 C45 C51 11.3(3) . . . . ?
C43 C44 C45 C51 -169.97(18) . . . . ?
C42 C41 C46 C45 -6.9(3) . . . . ?
C30 C41 C46 C45 173.01(17) . . . . ?
C44 C45 C46 C41 -0.1(3) . . . . ?
C51 C45 C46 C41 179.75(18) . . . . ?
C44 C43 C47 C49 116.2(2) . . . . ?
C42 C43 C47 C49 -65.1(2) . . . . ?
C44 C43 C47 C50 -8.8(3) . . . . ?
C42 C43 C47 C50 169.91(19) . . . . ?
C44 C43 C47 C48 -125.7(2) . . . . ?
C42 C43 C47 C48 53.0(2) . . . . ?
C46 C45 C51 C53 113.2(2) . . . . ?
C44 C45 C51 C53 -67.0(2) . . . . ?
C46 C45 C51 C54 -7.0(3) . . . . ?
C44 C45 C51 C54 172.84(19) . . . . ?
C46 C45 C51 C52 -124.3(2) . . . . ?
C44 C45 C51 C52 55.5(3) . . . . ?
C43 C44 O55 C56 -75.2(2) . . . . ?
C45 C44 O55 C56 103.6(2) . . . . ?
